data_7102494
loop_
_publ_author_name
'Schmittel, Michael'
'Kalsani, Venkateshwarlu'
'Fenske, Dieter'
'Wiegrefe, Andreas'

_publ_section_title
;
 Self-assembly of heteroleptic [2 x 2] and [2 x 3] nanogrids.
;
_journal_issue 5
_journal_name_full 'Chemical communications (Cambridge, England)'
_journal_page_first 490
_journal_page_last 491
_journal_paper_doi 10.1039/b312807e
_journal_year 2004
_chemical_formula_sum 'C96 H76 Br2 Cu2 F12 N8 P2'
_chemical_formula_weight 1918.49
_chemical_name_systematic
;
?
;
_space_group_IT_number 2
_symmetry_cell_setting triclinic
_symmetry_space_group_name_Hall '-P 1'
_symmetry_space_group_name_H-M 'P -1'
_atom_sites_solution_hydrogens geom
_atom_sites_solution_primary direct
_atom_sites_solution_secondary difmap
_audit_creation_method SHELXL-97
_cell_angle_alpha 84.70(3)
_cell_angle_beta 80.32(3)
_cell_angle_gamma 88.63(3)
_cell_formula_units_Z 1
_cell_length_a 10.446(2)
_cell_length_b 14.079(3)
_cell_length_c 16.801(3)
_cell_measurement_reflns_used 1500
_cell_measurement_temperature 180(2)
_cell_measurement_theta_max 30
_cell_measurement_theta_min 5
_cell_volume 2425.2(8)
_computing_cell_refinement 'STOE IPDS-software'
_computing_data_collection 'STOE IPDS-software'
_computing_data_reduction 'STOE IPDS-software'
_computing_molecular_graphics SCHAKAL
_computing_structure_refinement 'SHELXL-97 (Sheldrick, 1997)'
_computing_structure_solution 'SHELXS-97 (Sheldrick, 1990)'
_diffrn_ambient_temperature 180(2)
_diffrn_measured_fraction_theta_full 0.643
_diffrn_measured_fraction_theta_max 0.643
_diffrn_measurement_device_type 'IPDS2 STOE'
_diffrn_radiation_monochromator graphite
_diffrn_radiation_source 'fine-focus sealed tube'
_diffrn_radiation_type MoK\a
_diffrn_radiation_wavelength 0.71073
_diffrn_reflns_av_R_equivalents 0.0277
_diffrn_reflns_av_sigmaI/netI 0.0286
_diffrn_reflns_limit_h_max 13
_diffrn_reflns_limit_h_min -12
_diffrn_reflns_limit_k_max 18
_diffrn_reflns_limit_k_min -17
_diffrn_reflns_limit_l_max 20
_diffrn_reflns_limit_l_min -24
_diffrn_reflns_number 19228
_diffrn_reflns_theta_full 31.75
_diffrn_reflns_theta_max 31.75
_diffrn_reflns_theta_min 3.76
_exptl_absorpt_coefficient_mu 1.365
_exptl_absorpt_correction_type none
_exptl_crystal_colour red
_exptl_crystal_density_diffrn 1.314
_exptl_crystal_density_method 'not measured'
_exptl_crystal_description needle
_exptl_crystal_F_000 974
_exptl_crystal_size_max 0.3
_exptl_crystal_size_mid 0.15
_exptl_crystal_size_min 0.1
_refine_diff_density_max 2.777
_refine_diff_density_min -1.315
_refine_diff_density_rms 0.189
_refine_ls_extinction_method none
_refine_ls_goodness_of_fit_ref 2.614
_refine_ls_hydrogen_treatment mixed
_refine_ls_matrix_type full
_refine_ls_number_parameters 552
_refine_ls_number_reflns 10608
_refine_ls_number_restraints 0
_refine_ls_restrained_S_all 2.614
_refine_ls_R_factor_all 0.1176
_refine_ls_R_factor_gt 0.1084
_refine_ls_shift/su_max 2.419
_refine_ls_shift/su_mean 0.140
_refine_ls_structure_factor_coef Fsqd
_refine_ls_weighting_details 'calc w=1/[\s^2^(Fo^2^)+(0.1000P)^2^+0.0000P] where P=(Fo^2^+2Fc^2^)/3'
_refine_ls_weighting_scheme calc
_refine_ls_wR_factor_gt 0.3341
_refine_ls_wR_factor_ref 0.3407
_reflns_number_gt 8577
_reflns_number_total 10608
_reflns_threshold_expression >2sigma(I)
_cod_data_source_file b312807e.txt
_cod_data_source_block kals4
_cod_original_sg_symbol_H-M P-1
_cod_database_code 7102494

loop_
_symmetry_equiv_pos_as_xyz
'x, y, z'
'-x, -y, -z'

loop_
_atom_site_label
_atom_site_type_symbol
_atom_site_fract_x
_atom_site_fract_y
_atom_site_fract_z
_atom_site_U_iso_or_equiv
_atom_site_adp_type
_atom_site_occupancy
_atom_site_symmetry_multiplicity
_atom_site_calc_flag
Cu1 Cu 0.30726(6) 0.76681(5) 0.28894(4) 0.0352(2) Uani 1 1 d
P1 P 0.3123(3) 0.27167(15) 0.25288(14) 0.0772(7) Uani 1 1 d
Br1 Br -0.03357(7) 0.87413(6) 0.04727(4) 0.0618(3) Uani 1 1 d
N1 N 0.4258(4) 0.7363(3) 0.3735(3) 0.0343(9) Uani 1 1 d
N2 N 0.1786(4) 0.7889(3) 0.3915(3) 0.0301(9) Uani 1 1 d
N3 N 0.3218(4) 0.8735(3) 0.1973(3) 0.0389(10) Uani 1 1 d
N4 N 0.3119(4) 0.6844(3) 0.1954(3) 0.0339(9) Uani 1 1 d
C1 C 0.6044(5) 0.6940(4) 0.2755(3) 0.0375(12) Uani 1 1 d
C2 C 0.6314(5) 0.7724(5) 0.2195(4) 0.0442(13) Uani 1 1 d
C3 C 0.6603(6) 0.7585(5) 0.1370(4) 0.0515(15) Uani 1 1 d
C4 C 0.6663(6) 0.6684(6) 0.1096(4) 0.0546(16) Uani 1 1 d
C5 C 0.6439(6) 0.5898(5) 0.1682(4) 0.0496(15) Uani 1 1 d
C6 C 0.6130(5) 0.6015(4) 0.2496(4) 0.0428(13) Uani 1 1 d
C7 C 0.6337(6) 0.8713(5) 0.2456(5) 0.0578(18) Uani 1 1 d
C8 C 0.7007(7) 0.6546(6) 0.0224(4) 0.0653(19) Uani 1 1 d
C9 C 0.5855(7) 0.5153(5) 0.3098(5) 0.0589(17) Uani 1 1 d
C10 C 0.5499(5) 0.7072(4) 0.3609(3) 0.0365(11) Uani 1 1 d
C11 C 0.6201(5) 0.6925(5) 0.4256(4) 0.0485(15) Uani 1 1 d
C12 C 0.5591(6) 0.7002(5) 0.5035(4) 0.0477(14) Uani 1 1 d
C13 C 0.4267(5) 0.7279(4) 0.5175(3) 0.0382(12) Uani 1 1 d
C14 C 0.3536(6) 0.7400(4) 0.5976(4) 0.0431(13) Uani 1 1 d
C15 C 0.2282(5) 0.7670(4) 0.6068(3) 0.0412(12) Uani 1 1 d
C16 C 0.1625(5) 0.7857(4) 0.5367(3) 0.0348(11) Uani 1 1 d
C17 C 0.0322(5) 0.8145(4) 0.5431(3) 0.0361(11) Uani 1 1 d
C18 C -0.0213(5) 0.8338(4) 0.4731(3) 0.0357(11) Uani 1 1 d
C19 C 0.0546(5) 0.8188(3) 0.3967(3) 0.0323(10) Uani 1 1 d
C20 C 0.2300(5) 0.7750(3) 0.4595(3) 0.0305(10) Uani 1 1 d
C21 C 0.3663(5) 0.7462(4) 0.4491(3) 0.0321(10) Uani 1 1 d
C22 C -0.1496(5) 0.8720(4) 0.4772(4) 0.0401(12) Uani 1 1 d
C23 C -0.2537(5) 0.9114(4) 0.4827(4) 0.0398(12) Uani 1 1 d
C24 C -0.3782(5) 0.9562(4) 0.4910(3) 0.0368(11) Uani 1 1 d
C25 C -0.4600(5) 0.9511(4) 0.5671(4) 0.0437(13) Uani 1 1 d
C26 C -0.4195(5) 1.0068(4) 0.4257(4) 0.0429(13) Uani 1 1 d
C27 C 0.0093(4) 0.8345(4) 0.3177(3) 0.0312(10) Uani 1 1 d
C28 C -0.0062(4) 0.7532(4) 0.2775(3) 0.0323(10) Uani 1 1 d
C29 C -0.0174(5) 0.7642(4) 0.1964(3) 0.0355(11) Uani 1 1 d
C30 C -0.0248(5) 0.8564(5) 0.1596(3) 0.0410(12) Uani 1 1 d
C31 C -0.0258(5) 0.9385(4) 0.2008(4) 0.0419(13) Uani 1 1 d
C32 C -0.0021(5) 0.9255(4) 0.2822(4) 0.0373(11) Uani 1 1 d
C33 C -0.0079(5) 0.6559(4) 0.3210(4) 0.0385(12) Uani 1 1 d
C34 C -0.0178(6) 0.6780(4) 0.1495(4) 0.0461(13) Uani 1 1 d
C35 C -0.0447(9) 1.0380(5) 0.1618(5) 0.068(2) Uani 1 1 d
C36 C 0.0133(6) 1.0123(4) 0.3265(4) 0.0480(14) Uani 1 1 d
C37 C 0.3133(5) 0.5890(4) 0.1946(4) 0.0446(13) Uani 1 1 d
C38 C 0.3310(7) 0.5429(5) 0.1241(4) 0.0543(16) Uani 1 1 d
C39 C 0.3449(7) 0.5969(5) 0.0499(4) 0.0563(17) Uani 1 1 d
C40 C 0.3434(6) 0.6975(5) 0.0479(4) 0.0469(13) Uani 1 1 d
C41 C 0.3588(7) 0.7576(6) -0.0251(4) 0.0591(17) Uani 1 1 d
C42 C 0.3535(8) 0.8535(7) -0.0242(4) 0.067(2) Uani 1 1 d
C43 C 0.3406(6) 0.8961(5) 0.0507(4) 0.0540(16) Uani 1 1 d
C44 C 0.3387(8) 0.9957(6) 0.0560(6) 0.070(2) Uani 1 1 d
C45 C 0.3289(8) 1.0321(5) 0.1298(5) 0.0657(19) Uani 1 1 d
C46 C 0.3226(6) 0.9683(5) 0.1987(4) 0.0510(15) Uani 1 1 d
C47 C 0.3296(5) 0.8396(4) 0.1237(4) 0.0400(12) Uani 1 1 d
C48 C 0.3283(5) 0.7372(4) 0.1232(3) 0.0367(11) Uani 1 1 d
C49 C 0.9871(9) 0.4484(6) 0.4490(6) 0.072(2) Uiso 1 1 d
C50 C 1.0776(13) 0.5024(10) 0.4799(9) 0.118(4) Uiso 1 1 d
C51 C 0.8749(19) 0.4482(14) 0.4652(13) 0.159(6) Uiso 1 1 d
C52 C 1.2055(13) 0.4964(9) 0.4550(8) 0.111(4) Uiso 1 1 d
C53 C 0.8155(10) 0.3126(7) 0.1827(7) 0.087(3) Uiso 1 1 d
C54 C 0.9240(9) 0.3225(7) 0.0915(6) 0.081(2) Uiso 1 1 d
C55 C 0.9702(8) 0.4468(6) 0.0587(5) 0.0649(18) Uiso 1 1 d
C56 C 0.9098(5) 0.4159(4) 0.2365(4) 0.0428(12) Uiso 1 1 d
F1 F 0.3994(8) 0.1782(6) 0.2510(6) 0.141(3) Uiso 1 1 d
F2 F 0.3320(8) 0.2783(6) 0.1611(6) 0.142(3) Uiso 1 1 d
F3 F 0.2319(6) 0.3678(5) 0.2524(4) 0.1080(19) Uiso 1 1 d
F4 F 0.2581(10) 0.2634(7) 0.3555(7) 0.174(3) Uiso 1 1 d
F5 F 0.1901(9) 0.2112(7) 0.2554(7) 0.172(3) Uiso 1 1 d
F6 F 0.4132(11) 0.3290(8) 0.2739(7) 0.190(4) Uiso 1 1 d

loop_
_atom_site_aniso_label
_atom_site_aniso_U_11
_atom_site_aniso_U_22
_atom_site_aniso_U_33
_atom_site_aniso_U_23
_atom_site_aniso_U_13
_atom_site_aniso_U_12
Cu1 0.0323(4) 0.0433(4) 0.0308(4) -0.0063(3) -0.0064(2) 0.0020(3)
P1 0.129(2) 0.0536(11) 0.0619(13) 0.0095(9) -0.0562(13) -0.0245(12)
Br1 0.0727(5) 0.0741(5) 0.0387(4) 0.0114(3) -0.0170(3) -0.0150(4)
N1 0.0270(19) 0.038(2) 0.040(2) -0.0091(19) -0.0090(17) 0.0033(16)
N2 0.0275(19) 0.031(2) 0.033(2) -0.0047(17) -0.0071(16) 0.0045(15)
N3 0.033(2) 0.036(2) 0.046(3) -0.005(2) -0.0020(18) 0.0006(17)
N4 0.031(2) 0.040(2) 0.031(2) -0.0034(18) -0.0072(16) 0.0006(17)
C1 0.025(2) 0.051(3) 0.039(3) -0.014(2) -0.005(2) 0.003(2)
C2 0.030(2) 0.053(3) 0.049(3) -0.014(3) -0.002(2) 0.001(2)
C3 0.039(3) 0.061(4) 0.054(4) -0.011(3) -0.005(3) 0.004(3)
C4 0.039(3) 0.080(5) 0.047(4) -0.019(3) -0.007(3) 0.001(3)
C5 0.039(3) 0.059(4) 0.055(4) -0.022(3) -0.009(3) 0.003(3)
C6 0.032(3) 0.048(3) 0.051(3) -0.011(3) -0.009(2) 0.004(2)
C7 0.048(3) 0.038(3) 0.084(5) -0.010(3) 0.000(3) -0.005(3)
C8 0.064(4) 0.093(6) 0.040(4) -0.019(4) -0.005(3) 0.002(4)
C9 0.063(4) 0.048(4) 0.064(4) -0.006(3) -0.008(3) 0.000(3)
C10 0.029(2) 0.039(3) 0.044(3) -0.010(2) -0.008(2) 0.003(2)
C11 0.031(3) 0.069(4) 0.050(3) -0.018(3) -0.014(2) 0.011(3)
C12 0.040(3) 0.061(4) 0.046(3) -0.010(3) -0.017(2) 0.009(3)
C13 0.034(3) 0.048(3) 0.036(3) -0.012(2) -0.013(2) 0.002(2)
C14 0.049(3) 0.048(3) 0.035(3) -0.006(2) -0.016(2) 0.006(2)
C15 0.046(3) 0.046(3) 0.033(3) -0.009(2) -0.008(2) 0.001(2)
C16 0.039(3) 0.031(3) 0.035(3) -0.006(2) -0.006(2) 0.004(2)
C17 0.034(2) 0.034(3) 0.039(3) -0.007(2) 0.000(2) 0.005(2)
C18 0.033(2) 0.037(3) 0.037(3) -0.008(2) -0.004(2) 0.006(2)
C19 0.030(2) 0.028(2) 0.040(3) -0.007(2) -0.006(2) 0.0044(18)
C20 0.031(2) 0.029(2) 0.032(2) -0.0026(19) -0.0071(19) 0.0000(18)
C21 0.030(2) 0.035(3) 0.034(3) -0.009(2) -0.0082(19) 0.0042(19)
C22 0.034(3) 0.040(3) 0.045(3) -0.007(2) 0.000(2) 0.008(2)
C23 0.035(3) 0.040(3) 0.044(3) -0.011(2) -0.003(2) 0.005(2)
C24 0.028(2) 0.038(3) 0.044(3) -0.009(2) -0.003(2) 0.004(2)
C25 0.039(3) 0.051(3) 0.039(3) -0.003(3) -0.003(2) 0.012(2)
C26 0.040(3) 0.048(3) 0.039(3) -0.007(2) -0.001(2) 0.009(2)
C27 0.024(2) 0.032(2) 0.037(3) -0.002(2) -0.0042(18) 0.0013(17)
C28 0.025(2) 0.035(3) 0.038(3) -0.004(2) -0.0095(19) 0.0029(18)
C29 0.033(2) 0.040(3) 0.036(3) -0.005(2) -0.010(2) 0.000(2)
C30 0.039(3) 0.056(3) 0.029(3) 0.004(2) -0.011(2) -0.005(2)
C31 0.040(3) 0.036(3) 0.047(3) 0.006(2) -0.007(2) -0.001(2)
C32 0.031(2) 0.038(3) 0.042(3) -0.002(2) -0.004(2) 0.003(2)
C33 0.038(3) 0.031(3) 0.046(3) 0.000(2) -0.008(2) 0.001(2)
C34 0.050(3) 0.047(3) 0.046(3) -0.013(3) -0.016(3) 0.002(2)
C35 0.088(5) 0.042(4) 0.073(5) 0.019(3) -0.022(4) 0.004(3)
C36 0.051(3) 0.035(3) 0.057(4) -0.010(3) -0.002(3) 0.000(2)
C37 0.040(3) 0.042(3) 0.055(4) -0.009(3) -0.012(3) -0.005(2)
C38 0.061(4) 0.050(4) 0.055(4) -0.023(3) -0.009(3) -0.008(3)
C39 0.068(4) 0.063(4) 0.042(3) -0.020(3) -0.011(3) -0.014(3)
C40 0.046(3) 0.057(4) 0.040(3) -0.011(3) -0.009(2) -0.005(3)
C41 0.061(4) 0.080(5) 0.037(3) -0.008(3) -0.011(3) -0.008(3)
C42 0.073(5) 0.094(6) 0.034(3) 0.011(4) -0.011(3) -0.017(4)
C43 0.050(3) 0.057(4) 0.052(4) 0.008(3) -0.005(3) -0.002(3)
C44 0.072(5) 0.062(5) 0.070(5) 0.022(4) -0.009(4) -0.011(4)
C45 0.082(5) 0.042(4) 0.068(5) 0.003(3) -0.003(4) -0.006(3)
C46 0.049(3) 0.044(3) 0.058(4) -0.006(3) -0.002(3) 0.000(3)
C47 0.034(3) 0.044(3) 0.041(3) 0.002(2) -0.005(2) -0.001(2)
C48 0.028(2) 0.047(3) 0.035(3) -0.004(2) -0.007(2) -0.002(2)

loop_
_atom_type_symbol
_atom_type_description
_atom_type_scat_dispersion_real
_atom_type_scat_dispersion_imag
_atom_type_scat_source
C C 0.0033 0.0016 'International Tables Vol C Tables 4.2.6.8 and 6.1.1.4'
H H 0.0000 0.0000 'International Tables Vol C Tables 4.2.6.8 and 6.1.1.4'
N N 0.0061 0.0033 'International Tables Vol C Tables 4.2.6.8 and 6.1.1.4'
F F 0.0171 0.0103 'International Tables Vol C Tables 4.2.6.8 and 6.1.1.4'
P P 0.1023 0.0942 'International Tables Vol C Tables 4.2.6.8 and 6.1.1.4'
Cu Cu 0.3201 1.2651 'International Tables Vol C Tables 4.2.6.8 and 6.1.1.4'
Br Br -0.2901 2.4595 'International Tables Vol C Tables 4.2.6.8 and 6.1.1.4'

loop_
_geom_angle_atom_site_label_1
_geom_angle_atom_site_label_2
_geom_angle_atom_site_label_3
_geom_angle
_geom_angle_site_symmetry_1
_geom_angle_site_symmetry_3
N4 Cu1 N3 82.00(19) . .
N4 Cu1 N1 120.58(17) . .
N3 Cu1 N1 129.03(18) . .
N4 Cu1 N2 135.46(17) . .
N3 Cu1 N2 116.42(17) . .
N1 Cu1 N2 80.56(17) . .
F6 P1 F2 106.4(6) . .
F6 P1 F5 164.3(6) . .
F2 P1 F5 89.0(5) . .
F6 P1 F3 84.6(5) . .
F2 P1 F3 90.1(4) . .
F5 P1 F3 92.5(5) . .
F6 P1 F1 93.2(6) . .
F2 P1 F1 88.6(5) . .
F5 P1 F1 90.2(5) . .
F3 P1 F1 177.0(4) . .
F6 P1 F4 83.0(6) . .
F2 P1 F4 168.7(5) . .
F5 P1 F4 81.3(5) . .
F3 P1 F4 84.5(4) . .
F1 P1 F4 97.2(5) . .
C10 N1 C21 119.3(5) . .
C10 N1 Cu1 127.7(4) . .
C21 N1 Cu1 113.0(3) . .
C19 N2 C20 118.8(4) . .
C19 N2 Cu1 127.5(4) . .
C20 N2 Cu1 113.6(3) . .
C46 N3 C47 116.9(5) . .
C46 N3 Cu1 130.9(4) . .
C47 N3 Cu1 112.2(4) . .
C37 N4 C48 117.5(5) . .
C37 N4 Cu1 130.5(4) . .
C48 N4 Cu1 111.7(4) . .
C2 C1 C6 120.1(5) . .
C2 C1 C10 120.3(5) . .
C6 C1 C10 119.1(5) . .
C1 C2 C3 119.1(6) . .
C1 C2 C7 121.4(6) . .
C3 C2 C7 119.6(6) . .
C4 C3 C2 122.1(7) . .
C3 C4 C5 117.5(6) . .
C3 C4 C8 121.5(7) . .
C5 C4 C8 121.0(7) . .
C6 C5 C4 121.7(6) . .
C5 C6 C1 119.5(6) . .
C5 C6 C9 119.7(6) . .
C1 C6 C9 120.8(6) . .
N1 C10 C11 120.8(5) . .
N1 C10 C1 114.8(5) . .
C11 C10 C1 124.4(5) . .
C12 C11 C10 120.2(5) . .
C11 C12 C13 119.2(5) . .
C21 C13 C12 116.8(5) . .
C21 C13 C14 119.7(5) . .
C12 C13 C14 123.5(5) . .
C15 C14 C13 120.6(5) . .
C14 C15 C16 120.9(5) . .
C20 C16 C17 117.2(5) . .
C20 C16 C15 119.7(5) . .
C17 C16 C15 123.1(5) . .
C18 C17 C16 119.2(5) . .
C17 C18 C19 119.5(4) . .
C17 C18 C22 120.4(5) . .
C19 C18 C22 120.0(5) . .
N2 C19 C18 120.6(5) . .
N2 C19 C27 114.1(4) . .
C18 C19 C27 125.3(4) . .
N2 C20 C16 124.6(4) . .
N2 C20 C21 115.8(4) . .
C16 C20 C21 119.6(5) . .
N1 C21 C13 123.6(4) . .
N1 C21 C20 116.9(4) . .
C13 C21 C20 119.4(5) . .
C23 C22 C18 174.2(6) . .
C22 C23 C24 178.5(7) . .
C25 C24 C26 119.0(5) . .
C25 C24 C23 120.1(5) . .
C26 C24 C23 120.9(5) . .
C26 C25 C24 119.8(5) 2_476 .
C25 C26 C24 121.2(5) 2_476 .
C32 C27 C28 122.4(5) . .
C32 C27 C19 120.1(5) . .
C28 C27 C19 117.1(4) . .
C29 C28 C27 119.2(5) . .
C29 C28 C33 120.0(5) . .
C27 C28 C33 120.8(5) . .
C28 C29 C30 118.1(5) . .
C28 C29 C34 120.2(5) . .
C30 C29 C34 121.6(5) . .
C29 C30 C31 123.7(5) . .
C29 C30 Br1 119.2(4) . .
C31 C30 Br1 117.1(4) . .
C32 C31 C30 116.8(5) . .
C32 C31 C35 119.9(6) . .
C30 C31 C35 123.2(6) . .
C27 C32 C31 119.0(5) . .
C27 C32 C36 121.8(5) . .
C31 C32 C36 119.2(5) . .
N4 C37 C38 123.6(6) . .
C39 C38 C37 119.1(6) . .
C38 C39 C40 119.3(6) . .
C48 C40 C39 117.0(6) . .
C48 C40 C41 120.2(6) . .
C39 C40 C41 122.8(6) . .
C42 C41 C40 120.8(6) . .
C41 C42 C43 120.4(7) . .
C47 C43 C44 116.1(7) . .
C47 C43 C42 120.5(7) . .
C44 C43 C42 123.4(7) . .
C45 C44 C43 120.5(7) . .
C46 C45 C44 118.2(7) . .
N3 C46 C45 123.6(7) . .
N3 C47 C43 124.6(6) . .
N3 C47 C48 116.2(5) . .
C43 C47 C48 119.2(6) . .
N4 C48 C40 123.5(5) . .
N4 C48 C47 117.7(5) . .
C40 C48 C47 118.8(5) . .
C51 C49 C50 60.6(11) . 2_766
C51 C49 C50 128.8(14) . .
C50 C49 C50 69.0(10) 2_766 .
C52 C50 C51 78.0(12) . 2_766
C52 C50 C49 125.6(13) . 2_766
C51 C50 C49 47.6(10) 2_766 2_766
C52 C50 C49 122.6(13) . .
C51 C50 C49 157.2(15) 2_766 .
C49 C50 C49 111.0(10) 2_766 .
C52 C50 C50 172.0(17) . 2_766
C51 C50 C50 100.6(16) 2_766 2_766
C49 C50 C50 53.4(9) 2_766 2_766
C49 C50 C50 57.6(9) . 2_766
C49 C51 C50 71.8(13) . 2_766
C49 C51 C52 121.9(17) . 2_766
C50 C51 C52 50.1(10) 2_766 2_766
C50 C52 C51 51.9(10) . 2_766
C53 C54 C55 112.0(7) . .

loop_
_geom_bond_atom_site_label_1
_geom_bond_atom_site_label_2
_geom_bond_distance
_geom_bond_site_symmetry_2
Cu1 N4 2.031(4) .
Cu1 N3 2.039(5) .
Cu1 N1 2.047(4) .
Cu1 N2 2.043(4) .
P1 F6 1.452(11) .
P1 F2 1.516(9) .
P1 F5 1.544(10) .
P1 F3 1.576(7) .
P1 F1 1.582(9) .
P1 F4 1.716(11) .
Br1 C30 1.898(6) .
N1 C10 1.339(6) .
N1 C21 1.334(7) .
N2 C19 1.344(6) .
N2 C20 1.338(7) .
N3 C46 1.337(8) .
N3 C47 1.354(8) .
N4 C37 1.344(7) .
N4 C48 1.350(7) .
C1 C2 1.385(9) .
C1 C6 1.407(8) .
C1 C10 1.479(8) .
C2 C3 1.398(9) .
C2 C7 1.500(9) .
C3 C4 1.386(10) .
C4 C5 1.408(10) .
C4 C8 1.478(9) .
C5 C6 1.376(9) .
C6 C9 1.506(10) .
C10 C11 1.408(8) .
C11 C12 1.367(9) .
C12 C13 1.415(8) .
C13 C21 1.402(7) .
C13 C14 1.454(8) .
C14 C15 1.342(8) .
C15 C16 1.460(8) .
C16 C20 1.388(7) .
C16 C17 1.400(7) .
C17 C18 1.387(8) .
C18 C19 1.421(7) .
C18 C22 1.426(7) .
C19 C27 1.479(7) .
C20 C21 1.458(6) .
C22 C23 1.202(8) .
C23 C24 1.423(7) .
C24 C25 1.410(8) .
C24 C26 1.376(8) .
C25 C26 1.370(7) 2_476
C26 C25 1.370(7) 2_476
C27 C32 1.373(7) .
C27 C28 1.408(7) .
C28 C29 1.382(7) .
C28 C33 1.491(7) .
C29 C30 1.392(8) .
C29 C34 1.508(8) .
C30 C31 1.399(9) .
C31 C32 1.426(8) .
C31 C35 1.514(8) .
C32 C36 1.513(8) .
C37 C38 1.386(9) .
C38 C39 1.386(10) .
C39 C40 1.413(10) .
C40 C48 1.413(8) .
C40 C41 1.414(10) .
C41 C42 1.351(11) .
C42 C43 1.429(11) .
C43 C47 1.389(9) .
C43 C44 1.412(11) .
C44 C45 1.373(12) .
C45 C46 1.392(10) .
C47 C48 1.443(8) .
C49 C51 1.158(19) .
C49 C50 1.491(16) 2_766
C49 C50 1.419(16) .
C50 C52 1.334(16) .
C50 C51 1.37(2) 2_766
C50 C49 1.491(16) 2_766
C50 C50 1.65(3) 2_766
C51 C50 1.37(2) 2_766
C51 C52 1.70(2) 2_766
C52 C51 1.70(2) 2_766
C53 C54 1.743(15) .
C54 C55 1.836(13) .
